data_8107074
loop_
_publ_author_name
'Al-Abdullah, Ebtehal S.'
'Ghabbour, Hazem A.'
'Alkahtani, Hamad M.'
'Al-Tamimi, Abdul-Malek S.'
'El-Emam, Ali A.'

_publ_section_title
;
 Crystal structure of
 N-(adamantan-1-yl)-4-phenylpiperazine-1-carbothioamide, C21H29N3S
;
_journal_issue 3
_journal_name_full 'Zeitschrift f\"ur Kristallographie - New Crystal Structures'
_journal_page_first 991
_journal_page_last 993
_journal_paper_doi 10.1515/ncrs-2016-0056
_journal_volume 231
_journal_year 2016
_chemical_formula_sum 'C21 H29 N3 S'
_chemical_formula_weight 355.53
_space_group_IT_number 61
_space_group_name_Hall '-P 2ac 2ab'
_space_group_name_H-M_alt 'P b c a'
_symmetry_cell_setting orthorhombic
_symmetry_Int_Tables_number 61
_symmetry_space_group_name_Hall '-P 2ac 2ab'
_symmetry_space_group_name_H-M 'P b c a'
_atom_sites_solution_hydrogens geom
_atom_sites_solution_primary direct
_atom_sites_solution_secondary difmap
_cell_angle_alpha 90.00
_cell_angle_beta 90.00
_cell_angle_gamma 90.00
_cell_formula_units_Z 8
_cell_length_a 9.8658(7)
_cell_length_b 11.7298(9)
_cell_length_c 31.960(2)
_cell_measurement_reflns_used 9842
_cell_measurement_temperature 100(2)
_cell_measurement_theta_max 37.04
_cell_measurement_theta_min 2.43
_cell_volume 3698.5(5)
_computing_cell_refinement 'Bruker SAINT'
_computing_data_collection 'Bruker APEX2'
_computing_data_reduction 'Bruker SAINT'
_computing_molecular_graphics 'Bruker SHELXTL'
_computing_publication_material 'Bruker SHELXTL'
_computing_structure_refinement 'SHELXL-2014 (Sheldrick 2014)'
_computing_structure_solution 'SHELXS-97 (Sheldrick 2008)'
_diffrn_ambient_temperature 100(2)
_diffrn_measured_fraction_theta_full 1.000
_diffrn_measured_fraction_theta_max 1.000
_diffrn_measurement_device_type 'Bruker APEX-II D8 venture'
_diffrn_measurement_method '\f and \w scans'
_diffrn_radiation_monochromator graphite
_diffrn_radiation_source 'fine-focus micro tube'
_diffrn_radiation_type MoK\a
_diffrn_radiation_wavelength 0.71073
_diffrn_reflns_av_R_equivalents 0.0378
_diffrn_reflns_av_sigmaI/netI 0.0264
_diffrn_reflns_limit_h_max 11
_diffrn_reflns_limit_h_min -11
_diffrn_reflns_limit_k_max 13
_diffrn_reflns_limit_k_min -13
_diffrn_reflns_limit_l_max 30
_diffrn_reflns_limit_l_min -38
_diffrn_reflns_number 28135
_diffrn_reflns_theta_full 25.00
_diffrn_reflns_theta_max 25.00
_diffrn_reflns_theta_min 2.43
_diffrn_standards_decay_% .
_diffrn_standards_interval_count .
_diffrn_standards_interval_time .
_diffrn_standards_number 0
_exptl_absorpt_coefficient_mu 0.184
_exptl_absorpt_correction_T_max 0.951
_exptl_absorpt_correction_T_min 0.922
_exptl_absorpt_correction_type multi-scan
_exptl_absorpt_process_details SADABS_Bruker_2014
_exptl_crystal_colour colourless
_exptl_crystal_density_diffrn 1.277
_exptl_crystal_density_method 'not measured'
_exptl_crystal_description block
_exptl_crystal_F_000 1536
_exptl_crystal_size_max 0.521
_exptl_crystal_size_mid 0.445
_exptl_crystal_size_min 0.12
_refine_diff_density_max 0.848
_refine_diff_density_min -0.539
_refine_diff_density_rms 0.068
_refine_ls_extinction_method none
_refine_ls_goodness_of_fit_ref 1.056
_refine_ls_hydrogen_treatment mixed
_refine_ls_matrix_type full
_refine_ls_number_parameters 230
_refine_ls_number_reflns 3251
_refine_ls_number_restraints 0
_refine_ls_restrained_S_all 1.056
_refine_ls_R_factor_all 0.0703
_refine_ls_R_factor_gt 0.0644
_refine_ls_shift/su_max 0.001
_refine_ls_shift/su_mean 0.000
_refine_ls_structure_factor_coef Fsqd
_refine_ls_weighting_details 'calc w=1/[\s^2^(Fo^2^)+(0.0681P)^2^+8.6767P] where P=(Fo^2^+2Fc^2^)/3'
_refine_ls_weighting_scheme calc
_refine_ls_wR_factor_gt 0.1631
_refine_ls_wR_factor_ref 0.1684
_reflns_number_gt 2913
_reflns_number_total 3251
_reflns_threshold_expression >2sigma(I)
_cod_data_source_file suppl_ncrs-2016-0056_suppl.cif
_cod_data_source_block a_a
_cod_database_code 8107074

loop_
_symmetry_equiv_pos_as_xyz
'x, y, z'
'-x+1/2, -y, z+1/2'
'x+1/2, -y+1/2, -z'
'-x, y+1/2, -z+1/2'
'-x, -y, -z'
'x-1/2, y, -z-1/2'
'-x-1/2, y-1/2, z'
'x, -y-1/2, z-1/2'

loop_
_atom_site_label
_atom_site_type_symbol
_atom_site_fract_x
_atom_site_fract_y
_atom_site_fract_z
_atom_site_U_iso_or_equiv
_atom_site_adp_type
_atom_site_occupancy
_atom_site_symmetry_multiplicity
_atom_site_calc_flag
_atom_site_refinement_flags
_atom_site_disorder_assembly
_atom_site_disorder_group
S1 S 0.87571(9) 0.33935(6) 0.80858(2) 0.0325(3) Uani 1 1 d . . .
N1 N 0.8866(3) 0.5665(2) 0.81759(8) 0.0268(6) Uani 1 1 d . . .
H1N1 H 0.895(3) 0.626(3) 0.8066(11) 0.028(9) Uiso 1 1 d . . .
N2 N 0.8699(3) 0.5019(2) 0.74984(8) 0.0332(7) Uani 1 1 d . . .
N3 N 0.8784(3) 0.5489(2) 0.66160(7) 0.0297(6) Uani 1 1 d . . .
C1 C 0.9991(3) 0.5098(2) 0.88485(8) 0.0220(6) Uani 1 1 d . . .
H1A H 1.0849 0.5360 0.8736 0.026 Uiso 1 1 calc R . .
H1B H 0.9910 0.4288 0.8792 0.026 Uiso 1 1 calc R . .
C2 C 0.9947(3) 0.5311(2) 0.93243(8) 0.0213(6) Uani 1 1 d . . .
H2A H 1.0689 0.4892 0.9458 0.026 Uiso 1 1 calc R . .
C3 C 1.0100(3) 0.6581(2) 0.94189(9) 0.0229(6) Uani 1 1 d . . .
H3A H 1.0963 0.6855 0.9314 0.027 Uiso 1 1 calc R . .
H3B H 1.0074 0.6706 0.9719 0.027 Uiso 1 1 calc R . .
C4 C 0.8941(3) 0.7228(2) 0.92086(8) 0.0206(6) Uani 1 1 d . . .
H4A H 0.9037 0.8046 0.9264 0.025 Uiso 1 1 calc R . .
C5 C 0.8988(3) 0.7016(2) 0.87356(9) 0.0235(6) Uani 1 1 d . . .
H5A H 0.9848 0.7280 0.8625 0.028 Uiso 1 1 calc R . .
H5B H 0.8271 0.7445 0.8600 0.028 Uiso 1 1 calc R . .
C6 C 0.8816(3) 0.5742(2) 0.86386(8) 0.0185(6) Uani 1 1 d . . .
C7 C 0.7454(3) 0.5332(2) 0.88128(8) 0.0195(6) Uani 1 1 d . . .
H7A H 0.7335 0.4528 0.8753 0.023 Uiso 1 1 calc R . .
H7B H 0.6719 0.5749 0.8681 0.023 Uiso 1 1 calc R . .
C8 C 0.7431(3) 0.5532(2) 0.92892(8) 0.0218(6) Uani 1 1 d . . .
H8A H 0.6567 0.5261 0.9403 0.026 Uiso 1 1 calc R . .
C9 C 0.7582(3) 0.6812(2) 0.93783(9) 0.0239(6) Uani 1 1 d . . .
H9A H 0.6849 0.7228 0.9246 0.029 Uiso 1 1 calc R . .
H9B H 0.7536 0.6948 0.9677 0.029 Uiso 1 1 calc R . .
C10 C 0.8599(3) 0.4885(2) 0.94976(8) 0.0221(6) Uani 1 1 d . . .
H10A H 0.8570 0.5002 0.9798 0.026 Uiso 1 1 calc R . .
H10B H 0.8507 0.4074 0.9444 0.026 Uiso 1 1 calc R . .
C11 C 0.8780(3) 0.4761(3) 0.79153(9) 0.0279(7) Uani 1 1 d . . .
C12 C 0.9169(5) 0.4153(3) 0.71935(10) 0.0501(11) Uani 1 1 d . . .
H12A H 0.8937 0.3398 0.7294 0.060 Uiso 1 1 calc R . .
H12B H 1.0147 0.4195 0.7167 0.060 Uiso 1 1 calc R . .
C13 C 0.8520(4) 0.4345(3) 0.67681(9) 0.0381(9) Uani 1 1 d . . .
H13A H 0.8877 0.3794 0.6570 0.046 Uiso 1 1 calc R . .
H13B H 0.7549 0.4227 0.6789 0.046 Uiso 1 1 calc R . .
C14 C 0.8242(4) 0.6309(3) 0.69110(9) 0.0343(8) Uani 1 1 d . . .
H14A H 0.7265 0.6219 0.6924 0.041 Uiso 1 1 calc R . .
H14B H 0.8429 0.7071 0.6808 0.041 Uiso 1 1 calc R . .
C15 C 0.8803(4) 0.6202(3) 0.73424(9) 0.0336(8) Uani 1 1 d . . .
H15A H 0.9746 0.6434 0.7342 0.040 Uiso 1 1 calc R . .
H15B H 0.8311 0.6707 0.7529 0.040 Uiso 1 1 calc R . .
C16 C 0.8728(3) 0.5705(2) 0.61828(8) 0.0190(6) Uani 1 1 d . . .
C17 C 0.8895(3) 0.6817(2) 0.60288(9) 0.0221(6) Uani 1 1 d . . .
H17A H 0.8990 0.7420 0.6216 0.026 Uiso 1 1 calc R . .
C18 C 0.8921(3) 0.7028(3) 0.56024(9) 0.0232(6) Uani 1 1 d . . .
H18A H 0.9024 0.7773 0.5508 0.028 Uiso 1 1 calc R . .
C19 C 0.8798(3) 0.6152(3) 0.53140(8) 0.0227(6) Uani 1 1 d . . .
H19A H 0.8817 0.6299 0.5028 0.027 Uiso 1 1 calc R . .
C20 C 0.8643(3) 0.5047(3) 0.54633(8) 0.0222(6) Uani 1 1 d . . .
H20A H 0.8571 0.4446 0.5275 0.027 Uiso 1 1 calc R . .
C21 C 0.8595(3) 0.4825(2) 0.58882(8) 0.0205(6) Uani 1 1 d . . .
H21A H 0.8472 0.4080 0.5980 0.025 Uiso 1 1 calc R . .

loop_
_atom_site_aniso_label
_atom_site_aniso_U_11
_atom_site_aniso_U_22
_atom_site_aniso_U_33
_atom_site_aniso_U_23
_atom_site_aniso_U_13
_atom_site_aniso_U_12
S1 0.0608(6) 0.0160(4) 0.0208(4) 0.0001(3) 0.0101(3) 0.0013(3)
N1 0.0464(17) 0.0154(13) 0.0187(12) 0.0031(10) -0.0002(11) -0.0062(11)
N2 0.0620(19) 0.0200(13) 0.0175(12) -0.0010(10) 0.0046(12) -0.0043(12)
N3 0.0533(17) 0.0198(13) 0.0160(12) -0.0004(10) 0.0050(11) -0.0020(12)
C1 0.0201(13) 0.0224(14) 0.0235(14) -0.0003(11) 0.0041(11) 0.0051(11)
C2 0.0219(14) 0.0207(14) 0.0212(14) 0.0019(11) -0.0013(11) 0.0055(11)
C3 0.0197(14) 0.0241(15) 0.0250(14) 0.0000(11) -0.0021(11) -0.0037(11)
C4 0.0279(15) 0.0105(13) 0.0234(14) -0.0014(10) -0.0046(11) -0.0013(11)
C5 0.0326(16) 0.0138(14) 0.0242(14) 0.0033(11) -0.0056(12) -0.0044(11)
C6 0.0235(14) 0.0153(13) 0.0166(13) 0.0003(10) 0.0008(10) -0.0007(11)
C7 0.0185(13) 0.0141(13) 0.0257(14) -0.0053(10) -0.0021(11) -0.0008(11)
C8 0.0205(13) 0.0189(14) 0.0261(14) -0.0088(11) 0.0060(11) -0.0069(11)
C9 0.0232(14) 0.0185(15) 0.0300(14) -0.0106(11) -0.0013(12) 0.0022(11)
C10 0.0339(16) 0.0137(13) 0.0187(13) -0.0004(10) 0.0036(11) -0.0028(12)
C11 0.0396(18) 0.0230(16) 0.0211(14) 0.0021(12) 0.0059(12) -0.0027(13)
C12 0.092(3) 0.0342(19) 0.0243(16) 0.0046(15) 0.0077(18) 0.023(2)
C13 0.082(3) 0.0145(15) 0.0179(14) -0.0029(11) 0.0050(15) 0.0041(16)
C14 0.063(2) 0.0196(15) 0.0203(14) 0.0000(12) -0.0017(14) 0.0056(15)
C15 0.054(2) 0.0232(16) 0.0233(15) -0.0004(12) 0.0037(14) -0.0055(15)
C16 0.0161(13) 0.0227(14) 0.0181(13) 0.0002(11) 0.0022(10) -0.0004(11)
C17 0.0245(14) 0.0206(14) 0.0212(14) -0.0025(11) 0.0026(11) -0.0036(11)
C18 0.0224(14) 0.0225(15) 0.0248(14) 0.0056(12) -0.0001(11) -0.0032(11)
C19 0.0199(14) 0.0323(16) 0.0158(13) 0.0044(11) -0.0019(10) -0.0009(12)
C20 0.0196(14) 0.0261(15) 0.0210(13) -0.0052(11) -0.0026(11) -0.0008(11)
C21 0.0201(14) 0.0188(14) 0.0225(13) 0.0006(11) 0.0004(11) 0.0008(11)

loop_
_atom_type_symbol
_atom_type_description
_atom_type_scat_dispersion_real
_atom_type_scat_dispersion_imag
_atom_type_scat_source
C C 0.0033 0.0016 'International Tables Vol C Tables 4.2.6.8 and 6.1.1.4'
H H 0.0000 0.0000 'International Tables Vol C Tables 4.2.6.8 and 6.1.1.4'
N N 0.0061 0.0033 'International Tables Vol C Tables 4.2.6.8 and 6.1.1.4'
S S 0.1246 0.1234 'International Tables Vol C Tables 4.2.6.8 and 6.1.1.4'

loop_
_geom_angle_atom_site_label_1
_geom_angle_atom_site_label_2
_geom_angle_atom_site_label_3
_geom_angle
_geom_angle_site_symmetry_1
_geom_angle_site_symmetry_3
C11 N1 C6 131.4(3) . .
C11 N1 H1N1 116(2) . .
C6 N1 H1N1 113(3) . .
C11 N2 C15 122.1(2) . .
C11 N2 C12 118.0(3) . .
C15 N2 C12 113.6(2) . .
C16 N3 C14 120.4(2) . .
C16 N3 C13 119.2(2) . .
C14 N3 C13 109.3(2) . .
C6 C1 C2 109.2(2) . .
C6 C1 H1A 109.8 . .
C2 C1 H1A 109.8 . .
C6 C1 H1B 109.8 . .
C2 C1 H1B 109.8 . .
H1A C1 H1B 108.3 . .
C10 C2 C3 109.5(2) . .
C10 C2 C1 109.2(2) . .
C3 C2 C1 110.5(2) . .
C10 C2 H2A 109.2 . .
C3 C2 H2A 109.2 . .
C1 C2 H2A 109.2 . .
C2 C3 C4 108.9(2) . .
C2 C3 H3A 109.9 . .
C4 C3 H3A 109.9 . .
C2 C3 H3B 109.9 . .
C4 C3 H3B 109.9 . .
H3A C3 H3B 108.3 . .
C9 C4 C3 110.0(2) . .
C9 C4 C5 109.0(2) . .
C3 C4 C5 109.3(2) . .
C9 C4 H4A 109.5 . .
C3 C4 H4A 109.5 . .
C5 C4 H4A 109.5 . .
C4 C5 C6 110.7(2) . .
C4 C5 H5A 109.5 . .
C6 C5 H5A 109.5 . .
C4 C5 H5B 109.5 . .
C6 C5 H5B 109.5 . .
H5A C5 H5B 108.1 . .
N1 C6 C7 111.8(2) . .
N1 C6 C5 104.9(2) . .
C7 C6 C5 109.2(2) . .
N1 C6 C1 112.4(2) . .
C7 C6 C1 110.4(2) . .
C5 C6 C1 107.9(2) . .
C6 C7 C8 108.9(2) . .
C6 C7 H7A 109.9 . .
C8 C7 H7A 109.9 . .
C6 C7 H7B 109.9 . .
C8 C7 H7B 109.9 . .
H7A C7 H7B 108.3 . .
C10 C8 C9 109.4(2) . .
C10 C8 C7 110.1(2) . .
C9 C8 C7 109.3(2) . .
C10 C8 H8A 109.4 . .
C9 C8 H8A 109.4 . .
C7 C8 H8A 109.4 . .
C4 C9 C8 109.4(2) . .
C4 C9 H9A 109.8 . .
C8 C9 H9A 109.8 . .
C4 C9 H9B 109.8 . .
C8 C9 H9B 109.8 . .
H9A C9 H9B 108.2 . .
C2 C10 C8 109.6(2) . .
C2 C10 H10A 109.8 . .
C8 C10 H10A 109.8 . .
C2 C10 H10B 109.8 . .
C8 C10 H10B 109.8 . .
H10A C10 H10B 108.2 . .
N1 C11 N2 115.5(3) . .
N1 C11 S1 123.0(2) . .
N2 C11 S1 121.4(2) . .
N2 C12 C13 110.8(3) . .
N2 C12 H12A 109.5 . .
C13 C12 H12A 109.5 . .
N2 C12 H12B 109.5 . .
C13 C12 H12B 109.5 . .
H12A C12 H12B 108.1 . .
N3 C13 C12 111.2(3) . .
N3 C13 H13A 109.4 . .
C12 C13 H13A 109.4 . .
N3 C13 H13B 109.4 . .
C12 C13 H13B 109.4 . .
H13A C13 H13B 108.0 . .
N3 C14 C15 114.1(3) . .
N3 C14 H14A 108.7 . .
C15 C14 H14A 108.7 . .
N3 C14 H14B 108.7 . .
C15 C14 H14B 108.7 . .
H14A C14 H14B 107.6 . .
N2 C15 C14 111.4(3) . .
N2 C15 H15A 109.3 . .
C14 C15 H15A 109.3 . .
N2 C15 H15B 109.3 . .
C14 C15 H15B 109.3 . .
H15A C15 H15B 108.0 . .
C21 C16 C17 117.3(2) . .
C21 C16 N3 122.1(3) . .
C17 C16 N3 120.5(2) . .
C18 C17 C16 120.9(3) . .
C18 C17 H17A 119.6 . .
C16 C17 H17A 119.6 . .
C17 C18 C19 121.3(3) . .
C17 C18 H18A 119.4 . .
C19 C18 H18A 119.4 . .
C18 C19 C20 118.2(2) . .
C18 C19 H19A 120.9 . .
C20 C19 H19A 120.9 . .
C21 C20 C19 121.1(3) . .
C21 C20 H20A 119.5 . .
C19 C20 H20A 119.5 . .
C20 C21 C16 121.2(3) . .
C20 C21 H21A 119.4 . .
C16 C21 H21A 119.4 . .

loop_
_geom_bond_atom_site_label_1
_geom_bond_atom_site_label_2
_geom_bond_distance
_geom_bond_site_symmetry_2
S1 C11 1.695(3) .
N1 C11 1.351(4) .
N1 C6 1.482(3) .
N1 H1N1 0.79(4) .
N2 C11 1.369(4) .
N2 C15 1.478(4) .
N2 C12 1.483(4) .
N3 C16 1.408(4) .
N3 C14 1.449(4) .
N3 C13 1.451(4) .
C1 C6 1.538(4) .
C1 C2 1.542(4) .
C1 H1A 0.9700 .
C1 H1B 0.9700 .
C2 C10 1.526(4) .
C2 C3 1.528(4) .
C2 H2A 0.9800 .
C3 C4 1.528(4) .
C3 H3A 0.9700 .
C3 H3B 0.9700 .
C4 C9 1.526(4) .
C4 C5 1.533(4) .
C4 H4A 0.9800 .
C5 C6 1.535(4) .
C5 H5A 0.9700 .
C5 H5B 0.9700 .
C6 C7 1.532(4) .
C7 C8 1.541(3) .
C7 H7A 0.9700 .
C7 H7B 0.9700 .
C8 C10 1.532(4) .
C8 C9 1.536(4) .
C8 H8A 0.9800 .
C9 H9A 0.9700 .
C9 H9B 0.9700 .
C10 H10A 0.9700 .
C10 H10B 0.9700 .
C12 C13 1.519(5) .
C12 H12A 0.9700 .
C12 H12B 0.9700 .
C13 H13A 0.9700 .
C13 H13B 0.9700 .
C14 C15 1.491(4) .
C14 H14A 0.9700 .
C14 H14B 0.9700 .
C15 H15A 0.9700 .
C15 H15B 0.9700 .
C16 C21 1.403(4) .
C16 C17 1.404(4) .
C17 C18 1.385(4) .
C17 H17A 0.9300 .
C18 C19 1.386(4) .
C18 H18A 0.9300 .
C19 C20 1.390(4) .
C19 H19A 0.9300 .
C20 C21 1.383(4) .
C20 H20A 0.9300 .
C21 H21A 0.9300 .

loop_
_geom_torsion_atom_site_label_1
_geom_torsion_atom_site_label_2
_geom_torsion_atom_site_label_3
_geom_torsion_atom_site_label_4
_geom_torsion
_geom_torsion_site_symmetry_1
_geom_torsion_site_symmetry_2
_geom_torsion_site_symmetry_3
_geom_torsion_site_symmetry_4
C6 C1 C2 C10 60.0(3) . . . .
C6 C1 C2 C3 -60.5(3) . . . .
C10 C2 C3 C4 -60.6(3) . . . .
C1 C2 C3 C4 59.8(3) . . . .
C2 C3 C4 C9 60.4(3) . . . .
C2 C3 C4 C5 -59.2(3) . . . .
C9 C4 C5 C6 -59.3(3) . . . .
C3 C4 C5 C6 60.9(3) . . . .
C11 N1 C6 C7 -62.3(4) . . . .
C11 N1 C6 C5 179.4(3) . . . .
C11 N1 C6 C1 62.4(4) . . . .
C4 C5 C6 N1 179.4(2) . . . .
C4 C5 C6 C7 59.3(3) . . . .
C4 C5 C6 C1 -60.7(3) . . . .
C2 C1 C6 N1 174.7(2) . . . .
C2 C1 C6 C7 -59.7(3) . . . .
C2 C1 C6 C5 59.5(3) . . . .
N1 C6 C7 C8 -175.2(2) . . . .
C5 C6 C7 C8 -59.6(3) . . . .
C1 C6 C7 C8 58.9(3) . . . .
C6 C7 C8 C10 -59.0(3) . . . .
C6 C7 C8 C9 61.1(3) . . . .
C3 C4 C9 C8 -59.9(3) . . . .
C5 C4 C9 C8 60.0(3) . . . .
C10 C8 C9 C4 59.1(3) . . . .
C7 C8 C9 C4 -61.5(3) . . . .
C3 C2 C10 C8 60.6(3) . . . .
C1 C2 C10 C8 -60.5(3) . . . .
C9 C8 C10 C2 -59.7(3) . . . .
C7 C8 C10 C2 60.4(3) . . . .
C6 N1 C11 N2 172.3(3) . . . .
C6 N1 C11 S1 -7.1(5) . . . .
C15 N2 C11 N1 4.4(4) . . . .
C12 N2 C11 N1 154.9(3) . . . .
C15 N2 C11 S1 -176.1(2) . . . .
C12 N2 C11 S1 -25.7(4) . . . .
C11 N2 C12 C13 157.4(3) . . . .
C15 N2 C12 C13 -49.7(4) . . . .
C16 N3 C13 C12 156.5(3) . . . .
C14 N3 C13 C12 -59.4(4) . . . .
N2 C12 C13 N3 56.1(4) . . . .
C16 N3 C14 C15 -158.4(3) . . . .
C13 N3 C14 C15 58.0(4) . . . .
C11 N2 C15 C14 -161.2(3) . . . .
C12 N2 C15 C14 47.2(4) . . . .
N3 C14 C15 N2 -51.6(4) . . . .
C14 N3 C16 C21 -148.2(3) . . . .
C13 N3 C16 C21 -8.2(4) . . . .
C14 N3 C16 C17 36.0(4) . . . .
C13 N3 C16 C17 176.0(3) . . . .
C21 C16 C17 C18 0.2(4) . . . .
N3 C16 C17 C18 176.2(3) . . . .
C16 C17 C18 C19 -0.6(4) . . . .
C17 C18 C19 C20 0.1(4) . . . .
C18 C19 C20 C21 0.9(4) . . . .
C19 C20 C21 C16 -1.3(4) . . . .
C17 C16 C21 C20 0.8(4) . . . .
N3 C16 C21 C20 -175.1(3) . . . .
